data_4032145
loop_
_publ_author_name
'Duret, Guillaume'
'Quinlan, Robert'
'Yin, Boyang'
'Martin, Rainer E.'
'Bisseret, Philippe'
'Neuburger, Markus'
'Gandon, Vincent'
'Blanchard, Nicolas'

_publ_section_title
;
 Intramolecular Inverse Electron-Demand [4 + 2] Cycloadditions of Ynamides
 with Pyrimidines: Scope and Density Functional Theory Insights.
;
_journal_issue 3
_journal_name_full 'The Journal of organic chemistry'
_journal_page_first 1726
_journal_page_last 1742
_journal_paper_doi 10.1021/acs.joc.6b02986
_journal_volume 82
_journal_year 2017
_chemical_formula_moiety 'C15 H14 F3 N3 O3'
_chemical_formula_sum 'C15 H14 F3 N3 O3'
_chemical_formula_weight 341.29
_space_group_IT_number 2
_symmetry_cell_setting triclinic
_symmetry_space_group_name_Hall '-P 1'
_symmetry_space_group_name_H-M 'P -1'
_atom_sites_solution_hydrogens difmap
_atom_sites_solution_primary other
_cell_angle_alpha 73.687(3)
_cell_angle_beta 84.003(3)
_cell_angle_gamma 83.209(3)
_cell_formula_units_Z 2
_cell_length_a 6.2021(4)
_cell_length_b 9.4154(6)
_cell_length_c 13.8710(9)
_cell_measurement_reflns_used 8131
_cell_measurement_temperature 123
_cell_measurement_theta_max 69
_cell_measurement_theta_min 5
_cell_volume 769.78(9)
_computing_cell_refinement 'Apex2 (Bruker AXS, 2006)'
_computing_data_collection 'Apex2 (Bruker AXS, 2006)'
_computing_data_reduction 'Apex2 (Bruker AXS, 2006)'
_computing_molecular_graphics 'CAMERON (Watkin et al., 1996)'
_computing_publication_material 'CRYSTALS (Betteridge et al., 2003)'
_computing_structure_refinement 'CRYSTALS (Betteridge et al., 2003)'
_computing_structure_solution 'Superflip (Palatinus & Chapuis, 2007)'
_diffrn_ambient_temperature 123
_diffrn_measured_fraction_theta_full 0.996
_diffrn_measured_fraction_theta_max 0.986
_diffrn_measurement_device Area
_diffrn_measurement_device_type 'Bruker Kappa Apex2'
_diffrn_measurement_method '\f & \w scans'
_diffrn_radiation_monochromator graphite
_diffrn_radiation_type 'Cu K\a'
_diffrn_radiation_wavelength 1.54178
_diffrn_reflns_av_R_equivalents 0.023
_diffrn_reflns_limit_h_max 7
_diffrn_reflns_limit_h_min -7
_diffrn_reflns_limit_k_max 11
_diffrn_reflns_limit_k_min -11
_diffrn_reflns_limit_l_max 16
_diffrn_reflns_limit_l_min -16
_diffrn_reflns_number 12174
_diffrn_reflns_theta_full 66.500
_diffrn_reflns_theta_max 68.914
_diffrn_reflns_theta_min 3.329
_diffrn_standards_number 0
_exptl_absorpt_coefficient_mu 1.113
_exptl_absorpt_correction_T_max 0.98
_exptl_absorpt_correction_T_min 0.95
_exptl_absorpt_correction_type multi-scan
_exptl_absorpt_process_details 'SADABS (Siemens, 1996)'
_exptl_crystal_colour colourless
_exptl_crystal_density_diffrn 1.472
_exptl_crystal_density_method 'not measured'
_exptl_crystal_description needle
_exptl_crystal_F_000 351.999
_exptl_crystal_recrystallization_method
; 
 
;
_exptl_crystal_size_max 0.230
_exptl_crystal_size_mid 0.050
_exptl_crystal_size_min 0.020
_refine_diff_density_max 0.24
_refine_diff_density_min -0.18
_refine_ls_extinction_method None
_refine_ls_goodness_of_fit_ref 1.1198
_refine_ls_hydrogen_treatment constr
_refine_ls_matrix_type full
_refine_ls_number_parameters 217
_refine_ls_number_reflns 2704
_refine_ls_number_restraints 0
_refine_ls_R_factor_all 0.0330
_refine_ls_R_factor_gt 0.0322
_refine_ls_shift/su_max 0.0004096
_refine_ls_shift/su_mean 0.0000373
_refine_ls_structure_factor_coef F
_refine_ls_weighting_details
;
 Method, part 1, Chebychev polynomial, (Watkin, 1994, Prince, 1982) 
 [weight] = 1.0/[A~0~*T~0~(x)+A~1~*T~1~(x) ... +A~n-1~]*T~n-1~(x)] 
 where A~i~ are the Chebychev coefficients listed below and x= Fcalc/Fmax 
 Method = Robust Weighting (Prince, 1982) 
 W = [weight] * [1-(deltaF/6*sigmaF)^2^]^2^ 
 A~i~ are: 
 0.119 0.818E-01 0.266E-01 
;
_refine_ls_weighting_scheme calc
_refine_ls_wR_factor_all 0.0356
_refine_ls_wR_factor_gt 0.0334
_refine_ls_wR_factor_ref 0.0331
_reflns_limit_h_max 7
_reflns_limit_h_min -7
_reflns_limit_k_max 11
_reflns_limit_k_min -10
_reflns_limit_l_max 16
_reflns_limit_l_min 0
_reflns_number_gt 2743
_reflns_number_total 2824
_reflns_threshold_expression I>2.0\s(I)
_oxford_diffrn_Wilson_B_factor 0.00
_oxford_diffrn_Wilson_scale 0.00
_oxford_refine_ls_r_factor_ref 0.0317
_oxford_refine_ls_scale 0.2357(3)
_oxford_reflns_number_all 2813
_oxford_reflns_threshold_expression_ref I>3.0\s(I)
_cod_data_source_file jo6b02986_si_001.cif
_cod_data_source_block 1
_cod_depositor_comments
;
The following automatic conversions were performed:

'_atom_sites_solution_primary' value 'Other' changed to 'other'
according to
/usr/data/users/saulius/crontab/automatic-downloads/rss-feeds/ACS/lib/dictionaries/cif_core.dic
dictionary named 'cif_core.dic' version 2.4.2 from 2011-04-26.

Automatic conversion script
Id: cif_fix_values 4268 2015-11-12 08:31:59Z antanas 

 Adding full bibliography for 4032145.cif.
;
_cod_original_cell_volume 769.78(5)
_cod_database_code 4032145

loop_
_symmetry_equiv_pos_as_xyz
x,y,z
-x,-y,-z

loop_
_atom_site_label
_atom_site_type_symbol
_atom_site_fract_x
_atom_site_fract_y
_atom_site_fract_z
_atom_site_U_iso_or_equiv
_atom_site_occupancy
_atom_site_adp_type
_atom_site_refinement_flags_posn
C1 C 0.74290(18) 0.35072(12) 0.23238(9) 0.0222 1.0000 Uani .
C2 C 0.6057(2) 0.35534(14) 0.14508(9) 0.0269 1.0000 Uani .
C3 C 0.7541(2) 0.46645(15) 0.07340(10) 0.0350 1.0000 Uani .
C4 C 0.9160(2) 0.43220(14) 0.15595(10) 0.0301 1.0000 Uani .
C5 C 0.6404(2) 0.43203(13) 0.30954(9) 0.0273 1.0000 Uani .
C6 C 0.55696(19) 0.58507(13) 0.26286(9) 0.0262 1.0000 Uani .
C7 C 0.49130(18) 0.70802(13) 0.22006(9) 0.0241 1.0000 Uani .
C8 C 0.52073(17) 0.96411(13) 0.12938(8) 0.0218 1.0000 Uani .
C9 C 0.16233(17) 1.04302(13) 0.10471(9) 0.0250 1.0000 Uani .
C10 C 0.17760(18) 0.87512(13) 0.14377(10) 0.0271 1.0000 Uani .
C11 C 0.71012(17) 0.09552(12) 0.32921(8) 0.0202 1.0000 Uani .
C12 C 0.37992(18) 0.00684(13) 0.37141(8) 0.0238 1.0000 Uani .
C13 C 0.47628(18) -0.13414(13) 0.41369(8) 0.0242 1.0000 Uani .
C14 C 0.70088(18) -0.14674(13) 0.40989(8) 0.0216 1.0000 Uani .
C15 C 0.8324(2) -0.29199(13) 0.45430(9) 0.0275 1.0000 Uani .
N1 N 0.40182(14) 0.84573(11) 0.17350(7) 0.0224 1.0000 Uani .
N2 N 0.82166(15) -0.03421(10) 0.36850(7) 0.0213 1.0000 Uani .
N3 N 0.49368(15) 0.12367(11) 0.32876(7) 0.0224 1.0000 Uani .
O1 O 0.71331(13) 0.96920(10) 0.13126(7) 0.0314 1.0000 Uani .
O2 O 0.38708(12) 1.08001(9) 0.08205(6) 0.0243 1.0000 Uani .
O3 O 0.83806(12) 0.20495(8) 0.28656(6) 0.0238 1.0000 Uani .
F1 F 0.70847(12) -0.40467(8) 0.48945(6) 0.0350 1.0000 Uani .
F2 F 0.98020(13) -0.32947(8) 0.38643(6) 0.0420 1.0000 Uani .
F3 F 0.93940(15) -0.28312(9) 0.53081(7) 0.0487 1.0000 Uani .
H21 H 0.4521 0.3910 0.1531 0.0330 1.0000 Uiso R
H22 H 0.6180 0.2602 0.1304 0.0332 1.0000 Uiso R
H31 H 0.6878 0.5705 0.0561 0.0417 1.0000 Uiso R
H32 H 0.8090 0.4399 0.0112 0.0431 1.0000 Uiso R
H41 H 1.0413 0.3647 0.1451 0.0367 1.0000 Uiso R
H42 H 0.9657 0.5171 0.1715 0.0347 1.0000 Uiso R
H51 H 0.7501 0.4319 0.3553 0.0337 1.0000 Uiso R
H52 H 0.5224 0.3779 0.3481 0.0332 1.0000 Uiso R
H91 H 0.0872 1.0808 0.0414 0.0296 1.0000 Uiso R
H92 H 0.0963 1.0914 0.1554 0.0298 1.0000 Uiso R
H101 H 0.0780 0.8402 0.2015 0.0337 1.0000 Uiso R
H102 H 0.1600 0.8263 0.0899 0.0331 1.0000 Uiso R
H121 H 0.2256 0.0242 0.3714 0.0276 1.0000 Uiso R
H131 H 0.3952 -0.2171 0.4429 0.0275 1.0000 Uiso R

loop_
_atom_site_aniso_label
_atom_site_aniso_U_11
_atom_site_aniso_U_22
_atom_site_aniso_U_33
_atom_site_aniso_U_23
_atom_site_aniso_U_13
_atom_site_aniso_U_12
C1 0.0196(5) 0.0197(5) 0.0260(6) -0.0042(4) -0.0027(4) -0.0009(4)
C2 0.0281(6) 0.0294(6) 0.0235(6) -0.0059(5) -0.0027(5) -0.0058(5)
C3 0.0398(7) 0.0374(7) 0.0257(6) -0.0045(5) 0.0035(5) -0.0106(6)
C4 0.0242(6) 0.0254(6) 0.0388(7) -0.0060(5) 0.0030(5) -0.0057(5)
C5 0.0322(6) 0.0249(6) 0.0238(6) -0.0058(5) -0.0066(5) 0.0035(5)
C6 0.0247(6) 0.0282(6) 0.0263(6) -0.0089(5) -0.0055(5) 0.0020(5)
C7 0.0224(5) 0.0266(6) 0.0239(6) -0.0087(5) -0.0050(4) 0.0027(5)
C8 0.0185(5) 0.0263(6) 0.0228(6) -0.0104(5) -0.0054(4) 0.0016(4)
C9 0.0160(5) 0.0284(6) 0.0302(6) -0.0077(5) -0.0047(4) 0.0014(4)
C10 0.0161(5) 0.0283(6) 0.0339(6) -0.0022(5) -0.0074(5) -0.0003(4)
C11 0.0175(5) 0.0238(5) 0.0203(5) -0.0074(4) -0.0022(4) -0.0015(4)
C12 0.0163(5) 0.0332(6) 0.0219(5) -0.0073(5) -0.0019(4) -0.0029(4)
C13 0.0231(6) 0.0285(6) 0.0213(5) -0.0054(5) -0.0018(4) -0.0065(5)
C14 0.0227(5) 0.0258(6) 0.0175(5) -0.0075(4) -0.0027(4) -0.0016(4)
C15 0.0273(6) 0.0264(6) 0.0269(6) -0.0044(5) -0.0036(5) -0.0010(5)
N1 0.0162(4) 0.0235(5) 0.0261(5) -0.0048(4) -0.0061(4) 0.0023(4)
N2 0.0184(4) 0.0226(5) 0.0232(5) -0.0066(4) -0.0035(4) -0.0002(4)
N3 0.0157(4) 0.0277(5) 0.0231(5) -0.0060(4) -0.0024(4) -0.0001(4)
O1 0.0164(4) 0.0391(5) 0.0406(5) -0.0121(4) -0.0078(3) -0.0022(3)
O2 0.0187(4) 0.0238(4) 0.0306(4) -0.0067(3) -0.0065(3) -0.0008(3)
O3 0.0156(4) 0.0212(4) 0.0330(4) -0.0050(3) -0.0024(3) -0.0008(3)
F1 0.0392(4) 0.0245(4) 0.0360(4) -0.0006(3) 0.0017(3) -0.0037(3)
F2 0.0369(4) 0.0305(4) 0.0467(5) -0.0010(3) 0.0097(3) 0.0095(3)
F3 0.0597(5) 0.0360(4) 0.0517(5) -0.0077(4) -0.0370(4) 0.0088(4)

loop_
_atom_type_symbol
_atom_type_scat_dispersion_real
_atom_type_scat_dispersion_imag
_atom_type_scat_Cromer_Mann_a1
_atom_type_scat_Cromer_Mann_b1
_atom_type_scat_Cromer_Mann_a2
_atom_type_scat_Cromer_Mann_b2
_atom_type_scat_Cromer_Mann_a3
_atom_type_scat_Cromer_Mann_b3
_atom_type_scat_Cromer_Mann_a4
_atom_type_scat_Cromer_Mann_b4
_atom_type_scat_Cromer_Mann_c
_atom_type_scat_source
C 0.0181 0.0091 2.3100 20.8439 1.0200 10.2075 1.5886 0.5687 0.8650 51.6512 0.2156 'International Tables Vol C 4.2.6.8 and 6.1.1.4'
H 0.0000 0.0000 0.4930 10.5109 0.3229 26.1257 0.1402 3.1424 0.0408 57.7998 0.0030 'International Tables Vol C 4.2.6.8 and 6.1.1.4'
N 0.0311 0.0180 12.2126 0.0057 3.1322 9.8933 2.0125 28.9975 1.1663 0.5826 -11.5290 'International Tables Vol C 4.2.6.8 and 6.1.1.4'
O 0.0492 0.0322 3.0485 13.2771 2.2868 5.7011 1.5463 0.3239 0.8670 32.9089 0.2508 'International Tables Vol C 4.2.6.8 and 6.1.1.4'
F 0.0727 0.0534 3.5392 10.2825 2.6412 4.2944 1.5170 0.2615 1.0243 26.1476 0.2776 'International Tables Vol C 4.2.6.8 and 6.1.1.4'

loop_
_geom_angle_atom_site_label_1
_geom_angle_atom_site_label_2
_geom_angle_atom_site_label_3
_geom_angle
_geom_angle_publ_flag
C2 C1 C4 89.59(9) yes
C2 C1 C5 116.88(9) yes
C4 C1 C5 115.09(10) yes
C2 C1 O3 116.40(9) yes
C4 C1 O3 109.50(9) yes
C5 C1 O3 108.33(9) yes
C1 C2 C3 89.28(9) yes
C1 C2 H21 115.6 no
C3 C2 H21 116.3 no
C1 C2 H22 111.5 no
C3 C2 H22 113.3 no
H21 C2 H22 109.7 no
C2 C3 C4 89.27(9) yes
C2 C3 H31 113.8 no
C4 C3 H31 113.5 no
C2 C3 H32 114.3 no
C4 C3 H32 115.9 no
H31 C3 H32 109.1 no
C1 C4 C3 89.35(9) yes
C1 C4 H41 111.6 no
C3 C4 H41 113.3 no
C1 C4 H42 115.4 no
C3 C4 H42 116.8 no
H41 C4 H42 109.2 no
C1 C5 C6 112.74(10) yes
C1 C5 H51 108.6 no
C6 C5 H51 109.3 no
C1 C5 H52 108.3 no
C6 C5 H52 109.3 no
H51 C5 H52 108.5 no
C5 C6 C7 176.52(12) yes
C6 C7 N1 175.94(12) yes
N1 C8 O1 127.54(11) yes
N1 C8 O2 109.08(9) yes
O1 C8 O2 123.38(11) yes
C10 C9 O2 105.14(9) yes
C10 C9 H91 112.8 no
O2 C9 H91 107.7 no
C10 C9 H92 112.1 no
O2 C9 H92 107.7 no
H91 C9 H92 111.0 no
C9 C10 N1 100.05(9) yes
C9 C10 H101 113.2 no
N1 C10 H101 110.0 no
C9 C10 H102 112.2 no
N1 C10 H102 110.5 no
H101 C10 H102 110.5 no
N2 C11 N3 127.11(10) yes
N2 C11 O3 113.09(9) yes
N3 C11 O3 119.80(10) yes
C13 C12 N3 123.13(10) yes
C13 C12 H121 120.1 no
N3 C12 H121 116.8 no
C12 C13 C14 115.24(10) yes
C12 C13 H131 122.9 no
C14 C13 H131 121.8 no
C13 C14 C15 122.28(10) yes
C13 C14 N2 124.03(11) yes
C15 C14 N2 113.68(10) yes
C14 C15 F1 112.38(10) yes
C14 C15 F2 111.76(9) yes
F1 C15 F2 106.91(10) yes
C14 C15 F3 110.95(10) yes
F1 C15 F3 107.26(10) yes
F2 C15 F3 107.30(10) yes
C10 N1 C8 111.75(9) yes
C10 N1 C7 123.02(10) yes
C8 N1 C7 123.71(9) yes
C11 N2 C14 115.06(9) yes
C11 N3 C12 115.42(10) yes
C9 O2 C8 109.45(9) yes
C1 O3 C11 120.04(8) yes

loop_
_geom_bond_atom_site_label_1
_geom_bond_atom_site_label_2
_geom_bond_distance
_geom_bond_publ_flag
C1 C2 1.5393(16) yes
C1 C4 1.5379(15) yes
C1 C5 1.5292(16) yes
C1 O3 1.4555(13) yes
C2 C3 1.5432(17) yes
C2 H21 0.978 no
C2 H22 0.966 no
C3 C4 1.5428(19) yes
C3 H31 0.990 no
C3 H32 0.981 no
C4 H41 0.971 no
C4 H42 0.974 no
C5 C6 1.4605(17) yes
C5 H51 0.978 no
C5 H52 0.967 no
C6 C7 1.1880(17) yes
C7 N1 1.3567(15) yes
C8 N1 1.3702(15) yes
C8 O1 1.2043(14) yes
C8 O2 1.3440(14) yes
C9 C10 1.5152(17) yes
C9 O2 1.4577(13) yes
C9 H91 0.993 no
C9 H92 0.972 no
C10 N1 1.4646(14) yes
C10 H101 0.964 no
C10 H102 1.002 no
C11 N2 1.3313(15) yes
C11 N3 1.3375(14) yes
C11 O3 1.3394(13) yes
C12 C13 1.3825(17) yes
C12 N3 1.3374(15) yes
C12 H121 0.952 no
C13 C14 1.3807(16) yes
C13 H131 0.949 no
C14 C15 1.5110(16) yes
C14 N2 1.3302(15) yes
C15 F1 1.3335(14) yes
C15 F2 1.3345(14) yes
C15 F3 1.3355(15) yes
